data_1517663
loop_
_publ_author_name
'Soeta, Takahiro'
'Ohgai, Takahiro'
'Sakai, Takahiro'
'Fujinami, Shuhei'
'Ukaji, Yutaka'

_publ_section_title
;
 Ring Enlargement Reaction of C,N-Cyclic-N'-acyl Azomethine Imines with
 Sulfonium Ylide: An Efficient Synthesis of 3-Benzazepine Derivatives.
;
_journal_issue 18
_journal_name_full 'Organic letters'
_journal_page_first 4854
_journal_page_last 4857
_journal_paper_doi 10.1021/ol502347n
_journal_volume 16
_journal_year 2014
_chemical_formula_moiety 'C17 H16 N2 O '
_chemical_formula_sum 'C17 H16 N2 O'
_chemical_formula_weight 264.33
_space_group_IT_number 2
_symmetry_cell_setting triclinic
_symmetry_Int_Tables_number 2
_symmetry_space_group_name_Hall '-P 1'
_symmetry_space_group_name_H-M 'P -1'
_cell_angle_alpha 82.635(5)
_cell_angle_beta 75.399(4)
_cell_angle_gamma 78.539(5)
_cell_formula_units_Z 2
_cell_length_a 8.2359(5)
_cell_length_b 8.5523(7)
_cell_length_c 9.8068(7)
_cell_measurement_reflns_used 2906
_cell_measurement_temperature 88.2
_cell_measurement_theta_max 27.5
_cell_measurement_theta_min 4.5
_cell_volume 652.89(8)
_computing_cell_refinement CRYSTALCLEAR
_computing_data_collection CRYSTALCLEAR
_computing_data_reduction 'teXsan Ver. 1.11'
_computing_publication_material 'teXsan Ver. 1.11'
_computing_structure_refinement 'teXsan Ver. 1.10'
_computing_structure_solution SIR92
_diffrn_ambient_temperature 88.2
_diffrn_detector_area_resol_mean 14.46
_diffrn_measured_fraction_theta_full 0.9527
_diffrn_measured_fraction_theta_max 0.9527
_diffrn_measurement_device_type 'Rigaku/MSC Mercury CCD'
_diffrn_radiation_type 'Mo K\a'
_diffrn_radiation_wavelength 0.71073
_diffrn_reflns_av_R_equivalents 0.018
_diffrn_reflns_limit_h_max 9
_diffrn_reflns_limit_h_min -10
_diffrn_reflns_limit_k_max 11
_diffrn_reflns_limit_k_min -9
_diffrn_reflns_limit_l_max 12
_diffrn_reflns_limit_l_min -12
_diffrn_reflns_number 2842
_diffrn_reflns_theta_full 27.50
_diffrn_reflns_theta_max 27.50
_exptl_absorpt_coefficient_mu 0.085
_exptl_absorpt_correction_T_max 0.987
_exptl_absorpt_correction_T_min 0.827
_exptl_absorpt_correction_type multi-scan
_exptl_absorpt_process_details '(Jacobson, 1998)'
_exptl_crystal_colour Colorless
_exptl_crystal_density_diffrn 1.344
_exptl_crystal_density_method 'not measured'
_exptl_crystal_description Prism
_exptl_crystal_F_000 280.00
_exptl_crystal_size_max 0.350
_exptl_crystal_size_mid 0.200
_exptl_crystal_size_min 0.150
_refine_diff_density_max 0.51
_refine_diff_density_min -0.17
_refine_ls_extinction_method none
_refine_ls_goodness_of_fit_ref 1.584
_refine_ls_hydrogen_treatment noref
_refine_ls_number_parameters 181
_refine_ls_number_reflns 2284
_refine_ls_R_factor_gt 0.0517
_refine_ls_shift/su_max 0.0011
_refine_ls_structure_factor_coef F
_refine_ls_weighting_details 'w = 1/[\s^2^(Fo) + 0.00226|Fo|^2^]'
_refine_ls_weighting_scheme calc
_refine_ls_wR_factor_ref 0.0865
_reflns_number_gt 2284
_reflns_number_total 2842
_reflns_threshold_expression F^2^>3.0\s(F^2^)
_cod_data_source_file ol502347n_si_002.cif
_cod_data_source_block '_oogai1'
_cod_depositor_comments 'Adding full bibliography for 1517663.cif.'
_cod_original_sg_symbol_H-M 'P -1         '
_cod_original_formula_sum 'C17 H16 N2 O '
_cod_database_code 1517663

loop_
_symmetry_equiv_pos_as_xyz
x,y,z
-x,-y,-z

loop_
_atom_site_label
_atom_site_type_symbol
_atom_site_fract_x
_atom_site_fract_y
_atom_site_fract_z
_atom_site_U_iso_or_equiv
_atom_site_adp_type
_atom_site_occupancy
_atom_site_calc_flag
O1 O 0.1903(2) 0.2051(1) 0.8072(1) 0.0181(3) Uani 1.00 d
N1 N 0.2703(2) 0.1928(2) 0.5150(2) 0.0157(4) Uani 1.00 d
N2 N 0.2980(2) 0.3249(2) 0.5789(2) 0.0194(4) Uani 1.00 d
C1 C 0.2787(2) 0.0448(2) 0.6066(2) 0.0162(4) Uani 1.00 d
C2 C 0.1638(2) 0.0617(2) 0.7534(2) 0.0150(4) Uani 1.00 d
C3 C 0.2614(2) 0.3190(2) 0.7132(2) 0.0177(4) Uani 1.00 d
C4 C 0.1138(2) 0.2420(2) 0.4638(2) 0.0177(4) Uani 1.00 d
C5 C -0.0488(2) 0.3004(2) 0.5747(2) 0.0193(4) Uani 1.00 d
C6 C -0.1200(2) 0.1721(2) 0.6821(2) 0.0155(4) Uani 1.00 d
C7 C -0.0229(2) 0.0643(2) 0.7648(2) 0.0137(4) Uani 1.00 d
C8 C -0.0995(2) -0.0497(2) 0.8609(2) 0.0164(4) Uani 1.00 d
C9 C -0.2702(2) -0.0589(2) 0.8773(2) 0.0178(4) Uani 1.00 d
C10 C -0.3667(2) 0.0475(2) 0.7980(2) 0.0189(4) Uani 1.00 d
C11 C -0.2915(2) 0.1614(2) 0.7011(2) 0.0182(4) Uani 1.00 d
C12 C 0.2961(2) 0.4459(2) 0.7867(2) 0.0175(4) Uani 1.00 d
C13 C 0.4088(2) 0.5484(2) 0.7141(2) 0.0180(4) Uani 1.00 d
C14 C 0.4450(2) 0.6627(2) 0.7851(2) 0.0207(5) Uani 1.00 d
C15 C 0.3680(2) 0.6770(2) 0.9274(2) 0.0208(5) Uani 1.00 d
C16 C 0.2544(3) 0.5783(2) 0.9985(2) 0.0222(5) Uani 1.00 d
C17 C 0.2195(2) 0.4618(2) 0.9297(2) 0.0209(4) Uani 1.00 d
H1 H 0.2410 -0.0395 0.5617 0.0228 Uiso 1.00 calc
H2 H 0.4010 -0.0022 0.6062 0.0228 Uiso 1.00 calc
H3 H 0.2095 -0.0246 0.8136 0.0228 Uiso 1.00 calc
H4 H 0.1271 0.3313 0.3905 0.0228 Uiso 1.00 calc
H5 H 0.0950 0.1470 0.4238 0.0228 Uiso 1.00 calc
H6 H -0.0259 0.3829 0.6263 0.0228 Uiso 1.00 calc
H7 H -0.1426 0.3583 0.5266 0.0228 Uiso 1.00 calc
H8 H -0.0366 -0.1230 0.9224 0.0228 Uiso 1.00 calc
H9 H -0.3138 -0.1399 0.9451 0.0228 Uiso 1.00 calc
H10 H -0.4917 0.0379 0.8238 0.0228 Uiso 1.00 calc
H11 H -0.3614 0.2353 0.6417 0.0228 Uiso 1.00 calc
H12 H 0.4511 0.5427 0.6232 0.0228 Uiso 1.00 calc
H13 H 0.5213 0.7348 0.7373 0.0228 Uiso 1.00 calc
H14 H 0.4016 0.7510 0.9760 0.0228 Uiso 1.00 calc
H15 H 0.1981 0.5863 1.0954 0.0228 Uiso 1.00 calc
H16 H 0.1276 0.3955 0.9798 0.0228 Uiso 1.00 calc

loop_
_atom_site_aniso_label
_atom_site_aniso_U_11
_atom_site_aniso_U_22
_atom_site_aniso_U_33
_atom_site_aniso_U_12
_atom_site_aniso_U_13
_atom_site_aniso_U_23
O1 0.0204(7) 0.0195(6) 0.0157(6) -0.0072(5) -0.0029(5) -0.0022(5)
N1 0.0196(8) 0.0162(7) 0.0129(7) -0.0064(5) -0.0035(6) -0.0019(5)
N2 0.0223(8) 0.0219(8) 0.0163(8) -0.0109(6) -0.0024(6) -0.0038(6)
C1 0.0156(8) 0.0178(8) 0.0154(9) -0.0032(6) -0.0028(7) -0.0031(6)
C2 0.0149(8) 0.0167(8) 0.0146(8) -0.0048(6) -0.0041(6) -0.0011(6)
C3 0.0145(8) 0.0188(8) 0.0192(9) -0.0048(6) -0.0012(7) -0.0022(7)
C4 0.0222(9) 0.0172(8) 0.0147(8) -0.0052(7) -0.0046(7) -0.0009(6)
C5 0.0215(9) 0.0150(8) 0.0195(9) -0.0016(6) -0.0035(7) 0.0003(7)
C6 0.0174(8) 0.0140(8) 0.0148(8) -0.0016(6) -0.0026(7) -0.0042(6)
C7 0.0144(8) 0.0152(8) 0.0126(8) -0.0032(6) -0.0024(6) -0.0056(6)
C8 0.0181(8) 0.0198(8) 0.0126(8) -0.0055(6) -0.0035(6) -0.0025(6)
C9 0.0196(9) 0.0213(8) 0.0133(8) -0.0086(7) -0.0002(7) -0.0038(6)
C10 0.0145(8) 0.0263(9) 0.0175(9) -0.0051(7) -0.0014(7) -0.0094(7)
C11 0.0165(8) 0.0210(8) 0.0169(9) 0.0009(6) -0.0043(7) -0.0061(7)
C12 0.0152(8) 0.0178(8) 0.0202(9) -0.0040(6) -0.0032(7) -0.0041(7)
C13 0.0203(9) 0.0184(8) 0.0153(9) -0.0053(7) -0.0021(7) -0.0025(6)
C14 0.0216(9) 0.0168(8) 0.0247(10) -0.0069(7) -0.0050(7) -0.0010(7)
C15 0.0228(9) 0.0182(8) 0.0245(10) -0.0043(7) -0.0082(7) -0.0063(7)
C16 0.0259(10) 0.0208(9) 0.0181(9) -0.0029(7) -0.0011(7) -0.0047(7)
C17 0.0194(9) 0.0209(9) 0.0220(10) -0.0058(7) -0.0005(7) -0.0054(7)

loop_
_atom_type_symbol
_atom_type_description
_atom_type_scat_dispersion_real
_atom_type_scat_dispersion_imag
_atom_type_scat_source
H H 0.000 0.000
;International Tables for Crystallography
(1992, Vol. C, Table 6.1.1.2)
;
C C 0.003 0.002
;International Tables for Crystallography
(1992, Vol. C, Tables 4.2.6.8 and 6.1.1.1)
;
N N 0.006 0.003
;International Tables for Crystallography
(1992, Vol. C, Tables 4.2.6.8 and 6.1.1.1)
;
O O 0.011 0.006
;International Tables for Crystallography
(1992, Vol. C, Tables 4.2.6.8 and 6.1.1.1)
;

loop_
_geom_angle_atom_site_label_1
_geom_angle_atom_site_label_2
_geom_angle_atom_site_label_3
_geom_angle
_geom_angle_publ_flag
C2 O1 C3 118.9(1) yes
N2 N1 C1 112.5(1) yes
N2 N1 C4 108.6(1) yes
C1 N1 C4 115.3(1) yes
N1 N2 C3 117.4(1) yes
N1 C1 C2 113.5(1) yes
O1 C2 C1 108.1(1) yes
O1 C2 C7 111.2(1) yes
C1 C2 C7 115.7(1) yes
O1 C3 N2 128.0(2) yes
O1 C3 C12 111.5(1) yes
N2 C3 C12 120.5(2) yes
N1 C4 C5 116.1(1) yes
C4 C5 C6 115.7(1) yes
C5 C6 C7 123.6(2) yes
C5 C6 C11 118.2(1) yes
C7 C6 C11 118.3(1) yes
C2 C7 C6 123.6(1) yes
C2 C7 C8 117.0(1) yes
C6 C7 C8 119.4(2) yes
C7 C8 C9 121.3(2) yes
C8 C9 C10 119.6(2) yes
C9 C10 C11 119.7(2) yes
C6 C11 C10 121.7(2) yes
C3 C12 C13 120.4(2) yes
C3 C12 C17 120.2(2) yes
C13 C12 C17 119.4(2) yes
C12 C13 C14 119.9(2) yes
C13 C14 C15 120.0(2) yes
C14 C15 C16 120.2(2) yes
C15 C16 C17 120.3(2) yes
C12 C17 C16 120.1(2) yes

loop_
_geom_bond_atom_site_label_1
_geom_bond_atom_site_label_2
_geom_bond_distance
_geom_bond_publ_flag
O1 C2 1.470(2) yes
O1 C3 1.365(2) yes
N1 N2 1.441(2) yes
N1 C1 1.456(2) yes
N1 C4 1.465(2) yes
N2 C3 1.272(2) yes
C1 C2 1.518(2) yes
C2 C7 1.509(2) yes
C3 C12 1.485(2) yes
C4 C5 1.539(3) yes
C5 C6 1.518(2) yes
C6 C7 1.410(2) yes
C6 C11 1.398(2) yes
C7 C8 1.395(2) yes
C8 C9 1.391(2) yes
C9 C10 1.381(3) yes
C10 C11 1.393(2) yes
C12 C13 1.403(2) yes
C12 C17 1.397(3) yes
C13 C14 1.387(3) yes
C14 C15 1.390(3) yes
C15 C16 1.381(3) yes
C16 C17 1.384(3) yes

loop_
_geom_contact_atom_site_label_1
_geom_contact_atom_site_label_2
_geom_contact_distance
_geom_contact_site_symmetry_2
O1 C8 3.313(2) 2_557
O1 C9 3.358(2) 2_557
N1 C14 3.525(2) 2_666
N2 C13 3.465(2) 2_666
C17 C17 3.489(4) 2_567

loop_
_cod_changelog_entry_id
_cod_changelog_entry_author
_cod_changelog_entry_date
_cod_changelog_entry_text
1 'Vaitkus, Antanas' 2022-05-07T06:30:00+03:00
;
 Replaced the '&#x009D;' sequence with a backslash symbol ('\')
 in the value of the '_refine_ls_weighting_details' data item.
;
